data_1532522
loop_
_publ_author_name
'Kulik, A.V.'
'Nefedov, S.E.'
'Temkin, O.N.'
'Bruk, L.G.'
'Aleksandrov, G.G.'
'Eremenko, I.L.'

_publ_section_title
;
 Crystal structure of the Pd(I) carbonyl chloride complex (N H4)2 (Pd2 Cl4
 (C O)2)
;
_journal_name_full 'Doklady Akad. Nauk'
_journal_page_first 218
_journal_page_last 220
_journal_volume 383
_journal_year 2002
_chemical_formula_sum 'C2 H8 Cl4 N2 O2 Pd2'
_chemical_name_systematic '(N H4)2 (Pd2 Cl4 (C O)2)'
_space_group_IT_number 14
_symmetry_space_group_name_Hall '-P 2ybc'
_symmetry_space_group_name_H-M 'P 1 21/c 1'
_cell_angle_alpha 90
_cell_angle_beta 96
_cell_angle_gamma 90
_cell_formula_units_Z 2
_cell_length_a 4.03
_cell_length_b 8.983
_cell_length_c 14.553
_cell_volume 523.954
_citation_journal_id_ASTM DAKNEQ
_cod_data_source_file Kulik_DAKNEQ_2002_329.cif
_cod_data_source_block C2H8Cl4N2O2Pd2
_cod_original_cell_volume 523.9542
_cod_database_code 1532522

loop_
_symmetry_equiv_pos_as_xyz
x,y,z
-x,y+1/2,-z+1/2
-x,-y,-z
x,-y-1/2,z-1/2

loop_
_atom_site_label
_atom_site_type_symbol
_atom_site_fract_x
_atom_site_fract_y
_atom_site_fract_z
_atom_site_occupancy
_atom_site_U_iso_or_equiv
Cl2 Cl-1 0.5738 0.1566 0.3018 1 0.0
C1 C+2 0.009 0.9223 0.4106 1 0.0
O1 O-2 0.0093 0.8575 0.3443 1 0.0
N1 N-3 0.022 0.9815 0.1519 1 0.0
Pd1 Pd+1 0.7917 0.1018 0.4579 1 0.0
Cl1 Cl-1 0.5046 0.316 0.5079 1 0.0
